data_2238035
loop_
_publ_author_name
'Karthikeyan, Subramani'
'Srinivasan, Thothadri'
'Sundaravadivel, Elumalai'
'Kandaswamy, Muthusamy'
'Velmurugan, Devadasan'

_publ_section_title
;
 (<i>Z</i>)-3-(2-Aminoanilino)-1-phenylbut-2-en-1-one
;
_journal_coeditor_code SU2583
_journal_issue 5
_journal_name_full 'Acta Crystallographica Section E'
_journal_page_first o780
_journal_paper_doi 10.1107/S160053681301060X
_journal_volume 69
_journal_year 2013
_chemical_formula_iupac 'C16 H16 N2 O'
_chemical_formula_moiety 'C16 H16 N2 O'
_chemical_formula_sum 'C16 H16 N2 O'
_chemical_formula_weight 252.31
_chemical_name_systematic
;
(<i>Z</i>)-3-(2-Aminoanilino)-1-phenylbut-2-en-1-one
;
_space_group_IT_number 15
_symmetry_cell_setting monoclinic
_symmetry_space_group_name_Hall '-C 2yc'
_symmetry_space_group_name_H-M 'C 1 2/c 1'
_atom_sites_solution_hydrogens geom
_atom_sites_solution_primary direct
_atom_sites_solution_secondary difmap
_audit_creation_method SHELXL-97
_cell_angle_alpha 90.000
_cell_angle_beta 110.646(5)
_cell_angle_gamma 90.000
_cell_formula_units_Z 8
_cell_length_a 15.489(5)
_cell_length_b 16.422(5)
_cell_length_c 11.684(5)
_cell_measurement_reflns_used 4023
_cell_measurement_temperature 293(2)
_cell_measurement_theta_max 29.98
_cell_measurement_theta_min 2.27
_cell_volume 2781.1(17)
_computing_cell_refinement 'SAINT (Bruker, 2008)'
_computing_data_collection 'APEX2 (Bruker, 2008)'
_computing_data_reduction 'SAINT (Bruker, 2008)'
_computing_molecular_graphics 'ORTEP-3 for Windows (Farrugia, 2012)'
_computing_publication_material 'SHELXL97 (Sheldrick, 2008) and PLATON (Spek, 2009)'
_computing_structure_refinement 'SHELXL97 (Sheldrick, 2008)'
_computing_structure_solution 'SHELXS97 (Sheldrick, 2008)'
_diffrn_ambient_temperature 293(2)
_diffrn_measurement_device_type 'Bruker SMART APEXII area-detector'
_diffrn_measurement_method '\w and \f scans'
_diffrn_radiation_monochromator graphite
_diffrn_radiation_source 'fine-focus sealed tube'
_diffrn_radiation_type MoK\a
_diffrn_radiation_wavelength 0.71073
_diffrn_reflns_av_R_equivalents 0.0283
_diffrn_reflns_av_sigmaI/netI 0.0263
_diffrn_reflns_limit_h_max 21
_diffrn_reflns_limit_h_min -21
_diffrn_reflns_limit_k_max 21
_diffrn_reflns_limit_k_min -23
_diffrn_reflns_limit_l_max 16
_diffrn_reflns_limit_l_min -16
_diffrn_reflns_number 18172
_diffrn_reflns_theta_max 29.98
_diffrn_reflns_theta_min 2.27
_exptl_absorpt_coefficient_mu 0.076
_exptl_absorpt_correction_T_max 0.9849
_exptl_absorpt_correction_T_min 0.9774
_exptl_absorpt_correction_type multi-scan
_exptl_absorpt_process_details '(<i>SADABS</i>; Bruker, 2008)'
_exptl_crystal_colour Colourless
_exptl_crystal_density_diffrn 1.205
_exptl_crystal_density_method 'not measured'
_exptl_crystal_description Block
_exptl_crystal_F_000 1072
_exptl_crystal_size_max 0.30
_exptl_crystal_size_mid 0.25
_exptl_crystal_size_min 0.20
_refine_ls_extinction_method none
_refine_ls_goodness_of_fit_ref 1.009
_refine_ls_hydrogen_treatment constr
_refine_ls_matrix_type full
_refine_ls_number_parameters 173
_refine_ls_number_reflns 4023
_refine_ls_number_restraints 0
_refine_ls_restrained_S_all 1.009
_refine_ls_R_factor_all 0.0740
_refine_ls_R_factor_gt 0.0498
_refine_ls_shift/su_max 0.001
_refine_ls_shift/su_mean 0.000
_refine_ls_structure_factor_coef Fsqd
_refine_ls_weighting_details 'calc w=1/[\s^2^(Fo^2^)+(0.0752P)^2^+0.9814P] where P=(Fo^2^+2Fc^2^)/3'
_refine_ls_weighting_scheme calc
_refine_ls_wR_factor_gt 0.1337
_refine_ls_wR_factor_ref 0.1522
_reflns_number_gt 2805
_reflns_number_total 4023
_reflns_threshold_expression I>2\s(I)
_cod_data_source_file su2583.cif
_cod_data_source_block I
_cod_original_sg_symbol_H-M 'C 2/c'
_cod_database_code 2238035
_cod_database_fobs_code 2238035

loop_
_symmetry_equiv_pos_site_id
_symmetry_equiv_pos_as_xyz
1 x,y,z
2 -x,y,1/2-z
3 -x,-y,-z
4 x,-y,1/2+z
5 1/2+x,1/2+y,z
6 1/2-x,1/2+y,1/2-z
7 1/2-x,1/2-y,-z
8 1/2+x,1/2-y,1/2+z

loop_
_atom_site_aniso_label
_atom_site_aniso_U_11
_atom_site_aniso_U_22
_atom_site_aniso_U_33
_atom_site_aniso_U_12
_atom_site_aniso_U_13
_atom_site_aniso_U_23
O1 0.0449(5) 0.0420(5) 0.0611(6) 0.0004(4) 0.0298(4) -0.0034(4)
N1 0.0373(6) 0.0634(9) 0.0840(10) 0.0005(5) 0.0135(6) 0.0327(7)
N2 0.0351(5) 0.0400(6) 0.0495(6) 0.0026(4) 0.0237(4) 0.0041(4)
C1 0.0375(6) 0.0356(7) 0.0518(7) -0.0017(5) 0.0182(5) 0.0021(5)
C2 0.0513(8) 0.0400(7) 0.0604(8) -0.0043(6) 0.0255(6) 0.0080(6)
C3 0.0473(7) 0.0468(8) 0.0748(10) -0.0095(6) 0.0348(7) 0.0005(7)
C4 0.0337(6) 0.0576(9) 0.0748(10) -0.0036(6) 0.0221(6) -0.0007(7)
C5 0.0369(6) 0.0525(8) 0.0519(7) 0.0013(6) 0.0160(6) 0.0046(6)
C6 0.0348(6) 0.0377(6) 0.0448(6) -0.0015(5) 0.0201(5) -0.0002(5)
C7 0.0333(5) 0.0413(7) 0.0335(5) 0.0019(5) 0.0133(4) 0.0015(5)
C8 0.0465(7) 0.0465(8) 0.0581(8) 0.0027(6) 0.0304(6) -0.0030(6)
C9 0.0404(6) 0.0371(7) 0.0422(6) 0.0013(5) 0.0207(5) 0.0033(5)
C10 0.0337(5) 0.0422(7) 0.0343(5) -0.0008(5) 0.0139(4) 0.0005(5)
C11 0.0378(6) 0.0504(8) 0.0382(6) 0.0014(5) 0.0186(5) 0.0048(5)
C12 0.0467(7) 0.0474(8) 0.0512(7) 0.0013(6) 0.0250(6) 0.0055(6)
C13 0.0572(9) 0.0535(9) 0.0714(10) -0.0037(7) 0.0326(8) 0.0115(7)
C14 0.0705(11) 0.0736(12) 0.0761(11) -0.0036(9) 0.0490(9) 0.0162(9)
C15 0.0961(14) 0.0872(14) 0.0837(12) -0.0094(11) 0.0705(12) -0.0065(10)
C16 0.0758(11) 0.0638(10) 0.0667(10) -0.0100(8) 0.0487(9) -0.0088(8)

loop_
_atom_site_type_symbol
_atom_site_label
_atom_site_fract_x
_atom_site_fract_y
_atom_site_fract_z
_atom_site_U_iso_or_equiv
_atom_site_thermal_displace_type
_atom_site_calc_flag
_atom_site_refinement_flags
_atom_site_occupancy
O O1 0.95043(6) 0.11163(6) 0.08924(9) 0.0464(3) Uani d . 1.000
N N1 0.88576(8) 0.00321(8) 0.37211(13) 0.0637(5) Uani d . 1.000
N N2 0.81921(7) 0.11567(7) 0.18340(10) 0.0392(3) Uani d . 1.000
C C1 0.79279(8) 0.01569(8) 0.31971(12) 0.0410(4) Uani d . 1.000
C C2 0.73017(10) -0.02773(9) 0.35822(14) 0.0490(4) Uani d . 1.000
C C3 0.63692(10) -0.01773(9) 0.30190(15) 0.0527(5) Uani d . 1.000
C C4 0.60208(9) 0.03447(10) 0.20489(15) 0.0546(5) Uani d . 1.000
C C5 0.66227(9) 0.07806(9) 0.16509(13) 0.0470(4) Uani d . 1.000
C C6 0.75672(8) 0.07045(8) 0.22326(11) 0.0375(3) Uani d . 1.000
C C7 0.82154(8) 0.19629(8) 0.17067(10) 0.0356(3) Uani d . 1.000
C C8 0.75857(10) 0.24833(9) 0.21128(14) 0.0472(4) Uani d . 1.000
C C9 0.88265(8) 0.23183(8) 0.12356(11) 0.0383(4) Uani d . 1.000
C C10 0.94545(8) 0.18800(8) 0.08424(10) 0.0362(3) Uani d . 1.000
C C11 1.00769(9) 0.23272(8) 0.03291(11) 0.0407(4) Uani d . 1.000
C C12 1.03522(9) 0.31218(9) 0.06381(13) 0.0464(4) Uani d . 1.000
C C13 1.09525(11) 0.35058(10) 0.01689(16) 0.0580(5) Uani d . 1.000
C C14 1.12735(13) 0.30984(12) -0.06213(17) 0.0672(7) Uani d . 1.000
C C15 1.10050(14) 0.23138(13) -0.09387(18) 0.0786(8) Uani d . 1.000
C C16 1.04137(12) 0.19230(11) -0.04670(15) 0.0624(6) Uani d . 1.000
H H1A 0.92310 0.02930 0.34570 0.0760 Uiso c R 1.000
H H1B 0.90690 -0.03080 0.43150 0.0760 Uiso c R 1.000
H H2 0.75230 -0.06400 0.42320 0.0590 Uiso c R 1.000
H H2A 0.85990 0.08800 0.16560 0.0470 Uiso c R 1.000
H H3 0.59670 -0.04670 0.32980 0.0630 Uiso c R 1.000
H H4 0.53870 0.04040 0.16640 0.0650 Uiso c R 1.000
H H5 0.63910 0.11290 0.09850 0.0560 Uiso c R 1.000
H H8A 0.69690 0.24440 0.15290 0.0710 Uiso c R 1.000
H H8B 0.77890 0.30390 0.21730 0.0710 Uiso c R 1.000
H H8C 0.75950 0.23010 0.28970 0.0710 Uiso c R 1.000
H H9 0.88240 0.28830 0.11740 0.0460 Uiso c R 1.000
H H12 1.01320 0.34040 0.11690 0.0560 Uiso c R 1.000
H H13 1.11370 0.40400 0.03910 0.0700 Uiso c R 1.000
H H14 1.16730 0.33550 -0.09410 0.0810 Uiso c R 1.000
H H15 1.12220 0.20390 -0.14790 0.0940 Uiso c R 1.000
H H16 1.02410 0.13860 -0.06850 0.0750 Uiso c R 1.000

loop_
_atom_type_symbol
_atom_type_description
_atom_type_scat_dispersion_real
_atom_type_scat_dispersion_imag
_atom_type_scat_source
C C 0.0033 0.0016 'International Tables Vol C Tables 4.2.6.8 and 6.1.1.4'
H H 0.0000 0.0000 'International Tables Vol C Tables 4.2.6.8 and 6.1.1.4'
N N 0.0061 0.0033 'International Tables Vol C Tables 4.2.6.8 and 6.1.1.4'
O O 0.0106 0.0060 'International Tables Vol C Tables 4.2.6.8 and 6.1.1.4'

loop_
_geom_angle_atom_site_label_1
_geom_angle_atom_site_label_2
_geom_angle_atom_site_label_3
_geom_angle
_geom_angle_publ_flag
C6 N2 C7 127.08(12) no
C1 N1 H1A 120.00 no
C1 N1 H1B 120.00 no
H1A N1 H1B 120.00 no
C7 N2 H2A 117.00 no
C6 N2 H2A 116.00 no
N1 C1 C6 121.13(12) no
C2 C1 C6 117.54(13) no
N1 C1 C2 121.30(13) no
C1 C2 C3 121.15(14) no
C2 C3 C4 120.88(15) no
C3 C4 C5 119.16(14) no
C4 C5 C6 120.69(13) no
N2 C6 C5 121.03(12) no
C1 C6 C5 120.50(12) no
N2 C6 C1 118.43(12) no
N2 C7 C8 119.06(12) no
N2 C7 C9 120.87(12) no
C8 C7 C9 120.05(12) no
C7 C9 C10 124.22(12) no
C9 C10 C11 119.74(12) no
O1 C10 C11 118.11(12) no
O1 C10 C9 122.15(12) no
C10 C11 C12 122.86(12) no
C12 C11 C16 118.27(14) no
C10 C11 C16 118.85(13) no
C11 C12 C13 120.99(14) no
C12 C13 C14 119.90(16) no
C13 C14 C15 119.79(19) no
C14 C15 C16 120.76(19) no
C11 C16 C15 120.30(17) no
C1 C2 H2 119.00 no
C3 C2 H2 119.00 no
C2 C3 H3 120.00 no
C4 C3 H3 120.00 no
C3 C4 H4 120.00 no
C5 C4 H4 120.00 no
C4 C5 H5 120.00 no
C6 C5 H5 120.00 no
C7 C8 H8A 109.00 no
C7 C8 H8B 109.00 no
C7 C8 H8C 109.00 no
H8A C8 H8B 110.00 no
H8A C8 H8C 109.00 no
H8B C8 H8C 109.00 no
C7 C9 H9 118.00 no
C10 C9 H9 118.00 no
C11 C12 H12 120.00 no
C13 C12 H12 119.00 no
C12 C13 H13 120.00 no
C14 C13 H13 120.00 no
C13 C14 H14 120.00 no
C15 C14 H14 120.00 no
C14 C15 H15 120.00 no
C16 C15 H15 120.00 no
C11 C16 H16 120.00 no
C15 C16 H16 120.00 no

loop_
_geom_bond_atom_site_label_1
_geom_bond_atom_site_label_2
_geom_bond_distance
_geom_bond_publ_flag
O1 C10 1.2566(17) no
N1 C1 1.367(2) no
N2 C6 1.4224(18) no
N2 C7 1.3342(18) no
N1 H1A 0.8600 no
N1 H1B 0.8600 no
N2 H2A 0.8600 no
C1 C2 1.400(2) no
C1 C6 1.3953(19) no
C2 C3 1.370(2) no
C3 C4 1.371(2) no
C4 C5 1.380(2) no
C5 C6 1.384(2) no
C7 C8 1.494(2) no
C7 C9 1.3809(19) no
C9 C10 1.4108(19) no
C10 C11 1.495(2) no
C11 C16 1.386(2) no
C11 C12 1.381(2) no
C12 C13 1.386(2) no
C13 C14 1.368(3) no
C14 C15 1.365(3) no
C15 C16 1.382(3) no
C2 H2 0.9300 no
C3 H3 0.9300 no
C4 H4 0.9300 no
C5 H5 0.9300 no
C8 H8A 0.9600 no
C8 H8B 0.9600 no
C8 H8C 0.9600 no
C9 H9 0.9300 no
C12 H12 0.9300 no
C13 H13 0.9300 no
C14 H14 0.9300 no
C15 H15 0.9300 no
C16 H16 0.9300 no

loop_
_geom_hbond_atom_site_label_D
_geom_hbond_atom_site_label_H
_geom_hbond_atom_site_label_A
_geom_hbond_site_symmetry_A
_geom_hbond_distance_DH
_geom_hbond_distance_HA
_geom_hbond_distance_DA
_geom_hbond_angle_DHA
_geom_hbond_publ_flag
N2 H2A O1 . 0.86 1.95 2.6311(19) 135 yes
N1 H1A O1 2_755 0.86 2.28 3.001(2) 142 yes
N1 H1B O1 4_555 0.86 2.18 3.034(2) 174 yes
C14 H14 Cg1 8_554 0.93 2.96 3.773(3) 147 yes

loop_
_geom_torsion_atom_site_label_1
_geom_torsion_atom_site_label_2
_geom_torsion_atom_site_label_3
_geom_torsion_atom_site_label_4
_geom_torsion
_geom_torsion_publ_flag
C6 N2 C7 C9 -175.89(12) no
C7 N2 C6 C1 -127.15(14) no
C7 N2 C6 C5 55.26(18) no
C6 N2 C7 C8 5.71(19) no
C6 C1 C2 C3 1.0(2) no
N1 C1 C6 N2 -2.42(19) no
N1 C1 C6 C5 175.19(13) no
N1 C1 C2 C3 -177.06(14) no
C2 C1 C6 N2 179.49(12) no
C2 C1 C6 C5 -2.9(2) no
C1 C2 C3 C4 0.8(2) no
C2 C3 C4 C5 -0.9(2) no
C3 C4 C5 C6 -1.1(2) no
C4 C5 C6 N2 -179.49(13) no
C4 C5 C6 C1 3.0(2) no
N2 C7 C9 C10 0.83(19) no
C8 C7 C9 C10 179.21(12) no
C7 C9 C10 O1 0.06(19) no
C7 C9 C10 C11 179.11(11) no
O1 C10 C11 C12 -154.23(13) no
O1 C10 C11 C16 24.03(18) no
C9 C10 C11 C12 26.69(18) no
C9 C10 C11 C16 -155.06(13) no
C10 C11 C12 C13 178.04(14) no
C16 C11 C12 C13 -0.2(2) no
C10 C11 C16 C15 -178.72(15) no
C12 C11 C16 C15 -0.4(2) no
C11 C12 C13 C14 0.6(2) no
C12 C13 C14 C15 -0.4(3) no
C13 C14 C15 C16 -0.3(3) no
C14 C15 C16 C11 0.6(3) no
